data_4341301
loop_
_publ_author_name
'Alzamly, Ahmed'
'Gorelsky, Serge I.'
'Gambarotta, Sandro'
'Korobkov, Ilia'
'Le Roy, Jennifer'
'Murugesu, Muralee'

_publ_section_title
;
 Chromium-Chromium Interaction in a Binuclear Mixed-Valent Cr(I)-Cr(II)
 Complex.
;
_journal_issue 21
_journal_name_full 'Inorganic chemistry'
_journal_page_first 11492
_journal_page_last 11497
_journal_paper_doi 10.1021/ic501404v
_journal_volume 53
_journal_year 2014
_chemical_formula_sum 'C90.7 H104.1 Al Cl3.3 Cr2 N4 P4'
_chemical_formula_weight 1622.12
_chemical_name_systematic
; 
 ? 
;
_space_group_crystal_system triclinic
_space_group_IT_number 2
_space_group_name_Hall '-P 1'
_space_group_name_H-M_alt 'P -1'
_symmetry_space_group_name_Hall '-P 1'
_symmetry_space_group_name_H-M 'P -1'
_atom_sites_solution_hydrogens geom
_audit_creation_method SHELXL-2013
_cell_angle_alpha 70.236(6)
_cell_angle_beta 85.941(6)
_cell_angle_gamma 79.001(6)
_cell_formula_units_Z 2
_cell_length_a 12.0580(14)
_cell_length_b 18.146(2)
_cell_length_c 20.810(2)
_cell_measurement_reflns_used 9762
_cell_measurement_temperature 200(2)
_cell_measurement_theta_max 28.33
_cell_measurement_theta_min 2.27
_cell_volume 4206.3(8)
_computing_cell_refinement 'APEX II, Bruker (2009)'
_computing_data_collection 'APEX II, Bruker (2009)'
_computing_data_reduction 'XPREP, Bruker (2009)'
_computing_molecular_graphics 'SHELXTL, Bruker (2004)'
_computing_publication_material 'SHELXTL, Bruker (2004)'
_computing_structure_refinement 'SHELXL-2013 (Sheldrick, 2013)'
_computing_structure_solution 'SHELXS-03 (Sheldrick, 2003)'
_diffrn_ambient_temperature 200(2)
_diffrn_measured_fraction_theta_full 0.975
_diffrn_measured_fraction_theta_max 0.963
_diffrn_measurement_device_type 'Bruker APEX-II CCD'
_diffrn_measurement_method '\f and \w scans'
_diffrn_radiation_type MoK\a
_diffrn_radiation_wavelength 0.71073
_diffrn_reflns_av_R_equivalents 0.0555
_diffrn_reflns_av_unetI/netI 0.0748
_diffrn_reflns_Laue_measured_fraction_full 0.975
_diffrn_reflns_Laue_measured_fraction_max 0.963
_diffrn_reflns_limit_h_max 16
_diffrn_reflns_limit_h_min -16
_diffrn_reflns_limit_k_max 24
_diffrn_reflns_limit_k_min -23
_diffrn_reflns_limit_l_max 27
_diffrn_reflns_limit_l_min -27
_diffrn_reflns_number 70153
_diffrn_reflns_point_group_measured_fraction_full 0.975
_diffrn_reflns_point_group_measured_fraction_max 0.963
_diffrn_reflns_theta_full 25.242
_diffrn_reflns_theta_max 28.400
_diffrn_reflns_theta_min 1.720
_exptl_absorpt_coefficient_mu 0.497
_exptl_absorpt_correction_T_max 0.7457
_exptl_absorpt_correction_T_min 0.6771
_exptl_absorpt_correction_type multi-scan
_exptl_absorpt_process_details 'SADABS, Bruker (2003)'
_exptl_crystal_colour green
_exptl_crystal_density_diffrn 1.281
_exptl_crystal_density_meas ?
_exptl_crystal_description block
_exptl_crystal_F_000 1707
_exptl_crystal_size_max 0.140
_exptl_crystal_size_mid 0.120
_exptl_crystal_size_min 0.080
_refine_diff_density_max 0.781
_refine_diff_density_min -0.743
_refine_diff_density_rms 0.079
_refine_ls_extinction_method none
_refine_ls_goodness_of_fit_ref 1.033
_refine_ls_hydrogen_treatment constr
_refine_ls_matrix_type full
_refine_ls_number_parameters 949
_refine_ls_number_reflns 20335
_refine_ls_number_restraints 348
_refine_ls_restrained_S_all 1.044
_refine_ls_R_factor_all 0.1105
_refine_ls_R_factor_gt 0.0691
_refine_ls_shift/su_max 0.001
_refine_ls_shift/su_mean 0.000
_refine_ls_structure_factor_coef Fsqd
_refine_ls_weighting_details 'w=1/[\s^2^(Fo^2^)+(0.0438P)^2^+6.1505P] where P=(Fo^2^+2Fc^2^)/3'
_refine_ls_weighting_scheme calc
_refine_ls_wR_factor_gt 0.1240
_refine_ls_wR_factor_ref 0.1385
_reflns_Friedel_coverage 0.000
_reflns_number_gt 13413
_reflns_number_total 20335
_reflns_threshold_expression 'I > 2\s(I)'
_cod_data_source_file ic501404v_si_002.cif
_cod_data_source_block sg323
_cod_depositor_comments
;Adding full bibliography for 4341301.cif.

The following automatic conversions were performed:

'_exptl_crystal_density_meas' value 'n/a' was changed to '?' - the
value is perceived as not measured.

Automatic conversion script
Id: cif_fix_values 3008 2015-01-20 13:52:24Z robertas 
;
_cod_original_cell_volume 4206.4(8)
_cod_original_formula_sum 'C90.70 H104.10 Al Cl3.30 Cr2 N4 P4'
_cod_database_code 4341301
_shelx_space_group_comment
; 
The symmetry employed for this shelxl refinement is uniquely defined 
by the following loop, which should always be used as a source of 
symmetry information in preference to the above space-group names. 
They are only intended as comments. 
;
_shelx_estimated_absorpt_t_min 0.934
_shelx_estimated_absorpt_t_max 0.961
_shelxl_version_number 2013-4

loop_
_space_group_symop_operation_xyz
'x, y, z'
'-x, -y, -z'

loop_
_atom_site_label
_atom_site_type_symbol
_atom_site_fract_x
_atom_site_fract_y
_atom_site_fract_z
_atom_site_U_iso_or_equiv
_atom_site_adp_type
_atom_site_occupancy
_atom_site_site_symmetry_order
_atom_site_calc_flag
_atom_site_refinement_flags_posn
_atom_site_refinement_flags_adp
_atom_site_refinement_flags_occupancy
_atom_site_disorder_assembly
_atom_site_disorder_group
Cr1 Cr 0.46178(4) 0.19870(3) 0.26210(2) 0.01682(11) Uani 1 1 d . . . . .
Cr2 Cr 0.36899(4) 0.15473(3) 0.34765(2) 0.01750(11) Uani 1 1 d . . . . .
Al1 Al 0.65107(10) 0.31703(8) 0.04902(6) 0.0469(3) Uani 1 1 d . . . . .
Cl1 Cl 0.60308(8) 0.25110(5) 0.15852(5) 0.0409(2) Uani 1 1 d . . . . .
Cl2 Cl 0.17669(6) 0.15848(5) 0.33759(4) 0.02855(18) Uani 1 1 d . . . . .
Cl3 Cl 0.46415(6) 0.10347(4) 0.45052(4) 0.02461(16) Uani 1 1 d . . . . .
Cl4 Cl 0.4984(7) 0.3296(6) -0.0044(5) 0.0573(15) Uani 0.3 1 d . . P A 1
C63 C 0.5126(13) 0.3497(10) -0.0032(9) 0.0573(15) Uani 0.7 1 d . . P A 2
H63A H 0.5310 0.3639 -0.0520 0.086 Uiso 0.7 1 calc R U P A 2
H63B H 0.4668 0.3959 0.0059 0.086 Uiso 0.7 1 calc R U P A 2
H63C H 0.4701 0.3058 0.0101 0.086 Uiso 0.7 1 calc R U P A 2
N1 N 0.5783(2) 0.01265(15) 0.19744(13) 0.0256(6) Uani 1 1 d . . . . .
N2 N 0.39609(19) 0.03211(14) 0.34139(12) 0.0188(5) Uani 1 1 d . . . . .
N3 N 0.4427(2) 0.43133(14) 0.23927(13) 0.0243(6) Uani 1 1 d . . . . .
N4 N 0.3275(2) 0.26981(14) 0.36637(13) 0.0222(5) Uani 1 1 d . . . . .
P1 P 0.39120(6) 0.12469(4) 0.20604(4) 0.01933(16) Uani 1 1 d . . . . .
P2 P 0.59884(6) 0.08013(4) 0.29642(4) 0.01987(16) Uani 1 1 d . . . . .
P3 P 0.32857(6) 0.31867(5) 0.22580(4) 0.02220(17) Uani 1 1 d . . . . .
P4 P 0.53931(6) 0.27690(4) 0.31066(4) 0.01849(16) Uani 1 1 d . . . . .
C1 C 0.4942(3) 0.07582(19) 0.15542(16) 0.0262(7) Uani 1 1 d . . . . .
H1A H 0.4526 0.0534 0.1292 0.031 Uiso 1 1 calc R U . . .
H1B H 0.5330 0.1164 0.1223 0.031 Uiso 1 1 calc R U . . .
C2 C 0.6601(2) 0.04188(19) 0.22664(17) 0.0259(7) Uani 1 1 d . . . . .
H2A H 0.6894 0.0850 0.1901 0.031 Uiso 1 1 calc R U . . .
H2B H 0.7247 -0.0018 0.2448 0.031 Uiso 1 1 calc R U . . .
C3 C 0.5200(2) 0.00128(17) 0.34601(15) 0.0210(6) Uani 1 1 d . . . . .
H3A H 0.5379 -0.0439 0.3283 0.025 Uiso 1 1 calc R U . . .
H3B H 0.5435 -0.0184 0.3944 0.025 Uiso 1 1 calc R U . . .
C4 C 0.3515(2) 0.03877(18) 0.27437(15) 0.0214(6) Uani 1 1 d . . . . .
H4A H 0.2681 0.0445 0.2771 0.026 Uiso 1 1 calc R U . . .
H4B H 0.3819 -0.0105 0.2637 0.026 Uiso 1 1 calc R U . . .
C5 C 0.2725(3) 0.15616(18) 0.14680(16) 0.0235(6) Uani 1 1 d . . . . .
C6 C 0.1670(3) 0.1388(3) 0.1638(2) 0.0761(17) Uani 1 1 d . . . . .
H6A H 0.1509 0.1105 0.2099 0.091 Uiso 1 1 calc R U . . .
C7 C 0.0830(4) 0.1611(4) 0.1157(3) 0.0867(19) Uani 1 1 d . . . . .
H7A H 0.0100 0.1486 0.1292 0.104 Uiso 1 1 calc R U . . .
C8 C 0.1038(4) 0.2007(3) 0.0497(2) 0.0572(12) Uani 1 1 d . . . . .
H8A H 0.0474 0.2139 0.0160 0.069 Uiso 1 1 calc R U . . .
C9 C 0.2060(4) 0.2210(3) 0.0325(2) 0.0730(15) Uani 1 1 d . . . . .
H9A H 0.2207 0.2509 -0.0135 0.088 Uiso 1 1 calc R U . . .
C10 C 0.2901(3) 0.1992(3) 0.0806(2) 0.0587(12) Uani 1 1 d . . . . .
H10A H 0.3615 0.2146 0.0671 0.070 Uiso 1 1 calc R U . . .
C11 C 0.6388(3) -0.0362(2) 0.15754(19) 0.0338(8) Uani 1 1 d . . . . .
H11A H 0.7039 -0.0727 0.1843 0.041 Uiso 1 1 calc R U . . .
H11B H 0.6687 -0.0009 0.1151 0.041 Uiso 1 1 calc R U . . .
C12 C 0.5654(3) -0.08448(19) 0.13893(18) 0.0320(8) Uani 1 1 d . . . . .
C13 C 0.4986(3) -0.1294(2) 0.18692(19) 0.0403(9) Uani 1 1 d . . . . .
H13A H 0.4961 -0.1284 0.2323 0.048 Uiso 1 1 calc R U . . .
C14 C 0.4349(4) -0.1762(2) 0.1699(2) 0.0501(10) Uani 1 1 d . . . . .
H14A H 0.3889 -0.2067 0.2035 0.060 Uiso 1 1 calc R U . . .
C15 C 0.4383(4) -0.1782(2) 0.1046(2) 0.0558(11) Uani 1 1 d . . . . .
H15A H 0.3952 -0.2104 0.0929 0.067 Uiso 1 1 calc R U . . .
C16 C 0.5041(4) -0.1338(3) 0.0564(2) 0.0594(12) Uani 1 1 d . . . . .
H16A H 0.5062 -0.1350 0.0110 0.071 Uiso 1 1 calc R U . . .
C17 C 0.5674(4) -0.0871(2) 0.0733(2) 0.0479(10) Uani 1 1 d . . . . .
H17A H 0.6128 -0.0565 0.0394 0.058 Uiso 1 1 calc R U . . .
C18 C 0.7302(2) 0.05467(18) 0.34561(17) 0.0260(7) Uani 1 1 d . . . . .
C19 C 0.8279(3) 0.0745(2) 0.3106(2) 0.0437(9) Uani 1 1 d . . . . .
H19A H 0.8242 0.1048 0.2634 0.052 Uiso 1 1 calc R U . . .
C20 C 0.9309(3) 0.0507(3) 0.3434(2) 0.0533(11) Uani 1 1 d . . . . .
H20A H 0.9973 0.0645 0.3184 0.064 Uiso 1 1 calc R U . . .
C21 C 0.9381(3) 0.0076(2) 0.4116(2) 0.0467(10) Uani 1 1 d . . . . .
H21A H 1.0093 -0.0097 0.4337 0.056 Uiso 1 1 calc R U . . .
C22 C 0.8417(3) -0.0105(2) 0.4478(2) 0.0418(9) Uani 1 1 d . . . . .
H22A H 0.8459 -0.0393 0.4953 0.050 Uiso 1 1 calc R U . . .
C23 C 0.7379(3) 0.0131(2) 0.41529(18) 0.0323(8) Uani 1 1 d . . . . .
H23A H 0.6715 0.0007 0.4409 0.039 Uiso 1 1 calc R U . . .
C24 C 0.3369(3) -0.02484(17) 0.39745(15) 0.0230(6) Uani 1 1 d . . . . .
H24A H 0.3733 -0.0348 0.4415 0.028 Uiso 1 1 calc R U . . .
H24B H 0.2574 0.0007 0.4003 0.028 Uiso 1 1 calc R U . . .
C25 C 0.3386(3) -0.10375(18) 0.38739(16) 0.0257(7) Uani 1 1 d . . . . .
C26 C 0.2485(3) -0.1153(2) 0.35595(18) 0.0344(8) Uani 1 1 d . . . . .
H26A H 0.1844 -0.0741 0.3428 0.041 Uiso 1 1 calc R U . . .
C27 C 0.2503(3) -0.1858(2) 0.3435(2) 0.0434(9) Uani 1 1 d . . . . .
H27A H 0.1883 -0.1924 0.3215 0.052 Uiso 1 1 calc R U . . .
C28 C 0.3415(4) -0.2460(2) 0.3631(2) 0.0488(10) Uani 1 1 d . . . . .
H28A H 0.3431 -0.2944 0.3545 0.059 Uiso 1 1 calc R U . . .
C29 C 0.4308(3) -0.2363(2) 0.3951(2) 0.0418(9) Uani 1 1 d . . . . .
H29A H 0.4938 -0.2783 0.4089 0.050 Uiso 1 1 calc R U . . .
C30 C 0.4296(3) -0.16588(19) 0.40725(17) 0.0318(8) Uani 1 1 d . . . . .
H30A H 0.4919 -0.1600 0.4295 0.038 Uiso 1 1 calc R U . . .
C31 C 0.3824(3) 0.41374(18) 0.18959(16) 0.0265(7) Uani 1 1 d . . . . .
H31A H 0.4336 0.4112 0.1508 0.032 Uiso 1 1 calc R U . . .
H31B H 0.3180 0.4576 0.1717 0.032 Uiso 1 1 calc R U . . .
C32 C 0.5520(3) 0.38029(17) 0.25704(17) 0.0252(7) Uani 1 1 d . . . . .
H32A H 0.5958 0.4027 0.2821 0.030 Uiso 1 1 calc R U . . .
H32B H 0.5941 0.3792 0.2147 0.030 Uiso 1 1 calc R U . . .
C33 C 0.4349(2) 0.29527(18) 0.37499(16) 0.0218(6) Uani 1 1 d . . . . .
H33A H 0.4652 0.2651 0.4214 0.026 Uiso 1 1 calc R U . . .
H33B H 0.4199 0.3526 0.3696 0.026 Uiso 1 1 calc R U . . .
C34 C 0.2629(2) 0.32857(18) 0.30610(16) 0.0250(7) Uani 1 1 d . . . . .
H34A H 0.2615 0.3832 0.3064 0.030 Uiso 1 1 calc R U . . .
H34B H 0.1840 0.3196 0.3090 0.030 Uiso 1 1 calc R U . . .
C35 C 0.2090(3) 0.34387(18) 0.16807(18) 0.0303(8) Uani 1 1 d . . . . .
C36 C 0.1057(4) 0.3243(3) 0.1879(2) 0.0701(15) Uani 1 1 d . . . . .
H36A H 0.0937 0.2950 0.2344 0.084 Uiso 1 1 calc R U . . .
C37 C 0.0175(4) 0.3456(3) 0.1424(3) 0.0772(17) Uani 1 1 d . . . . .
H37A H -0.0538 0.3311 0.1582 0.093 Uiso 1 1 calc R U . . .
C38 C 0.0316(4) 0.3864(2) 0.0764(2) 0.0536(11) Uani 1 1 d . . . . .
H38A H -0.0292 0.4016 0.0453 0.064 Uiso 1 1 calc R U . . .
C39 C 0.1342(4) 0.4059(3) 0.0546(2) 0.0726(15) Uani 1 1 d . . . . .
H39A H 0.1454 0.4344 0.0077 0.087 Uiso 1 1 calc R U . . .
C40 C 0.2229(4) 0.3847(3) 0.0999(2) 0.0612(13) Uani 1 1 d . . . . .
H40A H 0.2943 0.3985 0.0837 0.073 Uiso 1 1 calc R U . . .
C41 C 0.4545(3) 0.51597(18) 0.21372(19) 0.0317(8) Uani 1 1 d . . . . .
H41A H 0.4746 0.5310 0.1646 0.038 Uiso 1 1 calc R U . . .
H41B H 0.5171 0.5230 0.2381 0.038 Uiso 1 1 calc R U . . .
C42 C 0.3483(3) 0.57097(18) 0.22288(18) 0.0289(7) Uani 1 1 d . . . . .
C43 C 0.3096(3) 0.6402(2) 0.1707(2) 0.0416(9) Uani 1 1 d . . . . .
H43A H 0.3457 0.6507 0.1273 0.050 Uiso 1 1 calc R U . . .
C44 C 0.2185(4) 0.6947(2) 0.1810(2) 0.0505(11) Uani 1 1 d . . . . .
H44A H 0.1928 0.7423 0.1448 0.061 Uiso 1 1 calc R U . . .
C45 C 0.1659(3) 0.6801(2) 0.2430(2) 0.0468(10) Uani 1 1 d . . . . .
H45A H 0.1040 0.7177 0.2501 0.056 Uiso 1 1 calc R U . . .
C46 C 0.2021(4) 0.6111(2) 0.2953(2) 0.0488(10) Uani 1 1 d . . . . .
H46A H 0.1649 0.6006 0.3384 0.059 Uiso 1 1 calc R U . . .
C47 C 0.2928(3) 0.5570(2) 0.2850(2) 0.0409(9) Uani 1 1 d . . . . .
H47A H 0.3175 0.5092 0.3214 0.049 Uiso 1 1 calc R U . . .
C48 C 0.6775(2) 0.24942(17) 0.35122(16) 0.0221(6) Uani 1 1 d . . . . .
C49 C 0.7703(3) 0.2649(2) 0.30918(19) 0.0418(9) Uani 1 1 d . . . . .
H49A H 0.7605 0.2892 0.2613 0.050 Uiso 1 1 calc R U . . .
C50 C 0.8773(3) 0.2453(3) 0.3365(2) 0.0508(11) Uani 1 1 d . . . . .
H50A H 0.9404 0.2565 0.3071 0.061 Uiso 1 1 calc R U . . .
C51 C 0.8938(3) 0.2100(2) 0.4051(2) 0.0410(9) Uani 1 1 d . . . . .
H51A H 0.9677 0.1966 0.4235 0.049 Uiso 1 1 calc R U . . .
C52 C 0.8028(3) 0.1942(2) 0.44695(19) 0.0389(9) Uani 1 1 d . . . . .
H52A H 0.8135 0.1700 0.4948 0.047 Uiso 1 1 calc R U . . .
C53 C 0.6951(3) 0.2132(2) 0.42031(18) 0.0323(8) Uani 1 1 d . . . . .
H53A H 0.6326 0.2010 0.4500 0.039 Uiso 1 1 calc R U . . .
C54 C 0.2555(3) 0.26348(19) 0.42962(17) 0.0274(7) Uani 1 1 d . . . . .
H54A H 0.1853 0.2458 0.4237 0.033 Uiso 1 1 calc R U . . .
H54B H 0.2965 0.2217 0.4688 0.033 Uiso 1 1 calc R U . . .
C55 C 0.2236(3) 0.33890(19) 0.44699(17) 0.0291(7) Uani 1 1 d . . . . .
C56 C 0.1260(3) 0.3922(2) 0.4223(2) 0.0426(9) Uani 1 1 d . . . . .
H56A H 0.0779 0.3816 0.3935 0.051 Uiso 1 1 calc R U . . .
C57 C 0.0972(4) 0.4615(2) 0.4391(2) 0.0581(12) Uani 1 1 d . . . . .
H57A H 0.0297 0.4978 0.4218 0.070 Uiso 1 1 calc R U . . .
C58 C 0.1654(5) 0.4773(3) 0.4803(3) 0.0629(13) Uani 1 1 d . . . . .
H58A H 0.1459 0.5250 0.4913 0.075 Uiso 1 1 calc R U . . .
C59 C 0.2615(4) 0.4250(3) 0.5058(2) 0.0548(12) Uani 1 1 d . . . . .
H59A H 0.3087 0.4358 0.5350 0.066 Uiso 1 1 calc R U . . .
C60 C 0.2904(3) 0.3560(2) 0.48935(19) 0.0409(9) Uani 1 1 d . . . . .
H60A H 0.3575 0.3198 0.5075 0.049 Uiso 1 1 calc R U . . .
C61 C 0.6987(5) 0.4124(3) 0.0563(4) 0.115(3) Uani 1 1 d . . . . .
H61A H 0.7212 0.4453 0.0111 0.172 Uiso 1 1 calc R U . . .
H61B H 0.7629 0.3959 0.0875 0.172 Uiso 1 1 calc R U . . .
H61C H 0.6358 0.4432 0.0739 0.172 Uiso 1 1 calc R U . . .
C62 C 0.7674(5) 0.2379(5) 0.0271(3) 0.120(3) Uani 1 1 d . . . . .
H62A H 0.7945 0.2604 -0.0198 0.179 Uiso 1 1 calc R U . . .
H62B H 0.7356 0.1907 0.0313 0.179 Uiso 1 1 calc R U . . .
H62C H 0.8306 0.2229 0.0588 0.179 Uiso 1 1 calc R U . . .
C64 C 0.1122(5) 0.9409(3) 0.1011(4) 0.0864(17) Uani 1 1 d . U . . .
C65 C 0.0414(6) 0.9057(3) 0.0775(4) 0.0956(18) Uani 1 1 d . U . . .
H65A H 0.0494 0.9056 0.0318 0.115 Uiso 1 1 calc R U . . .
C66 C -0.0403(6) 0.8708(4) 0.1181(4) 0.105(2) Uani 1 1 d . U . . .
H66A H -0.0888 0.8466 0.1006 0.126 Uiso 1 1 calc R U . . .
C67 C -0.0529(5) 0.8702(4) 0.1828(4) 0.098(2) Uani 1 1 d . U . . .
H67A H -0.1094 0.8448 0.2110 0.118 Uiso 1 1 calc R U . . .
C68 C 0.0129(6) 0.9048(4) 0.2077(4) 0.109(2) Uani 1 1 d . U . . .
H68A H 0.0025 0.9053 0.2533 0.131 Uiso 1 1 calc R U . . .
C69 C 0.0958(6) 0.9395(4) 0.1673(4) 0.107(2) Uani 1 1 d . U . . .
H69A H 0.1434 0.9634 0.1856 0.129 Uiso 1 1 calc R U . . .
C70 C 0.2005(6) 0.9791(4) 0.0535(5) 0.159(4) Uani 1 1 d . U . . .
H70A H 0.2445 1.0019 0.0774 0.238 Uiso 1 1 calc R U . . .
H70B H 0.1637 1.0213 0.0138 0.238 Uiso 1 1 calc R U . . .
H70C H 0.2509 0.9389 0.0383 0.238 Uiso 1 1 calc R U . . .
C71 C 0.9095(4) 0.7647(3) 0.3979(2) 0.0671(13) Uani 1 1 d . U . . .
C72 C 0.9255(4) 0.6990(3) 0.3754(2) 0.0617(12) Uani 1 1 d . U . . .
H72A H 0.9918 0.6598 0.3885 0.074 Uiso 1 1 calc R U . . .
C73 C 0.8511(5) 0.6901(3) 0.3366(3) 0.0793(15) Uani 1 1 d . U . . .
H73A H 0.8666 0.6451 0.3217 0.095 Uiso 1 1 calc R U . . .
C74 C 0.7579(5) 0.7401(3) 0.3177(3) 0.0769(14) Uani 1 1 d . U . . .
H74A H 0.7064 0.7307 0.2901 0.092 Uiso 1 1 calc R U . . .
C75 C 0.7336(4) 0.8038(3) 0.3363(2) 0.0620(12) Uani 1 1 d . U . . .
H75A H 0.6645 0.8395 0.3217 0.074 Uiso 1 1 calc R U . . .
C76 C 0.8041(5) 0.8204(3) 0.3759(2) 0.0644(12) Uani 1 1 d . U . . .
H76A H 0.7853 0.8668 0.3887 0.077 Uiso 1 1 calc R U . . .
C77 C 0.9890(6) 0.7764(5) 0.4419(3) 0.131(3) Uani 1 1 d . U . . .
H77A H 1.0541 0.7328 0.4509 0.196 Uiso 1 1 calc R U . . .
H77B H 0.9516 0.7770 0.4851 0.196 Uiso 1 1 calc R U . . .
H77C H 1.0146 0.8271 0.4191 0.196 Uiso 1 1 calc R U . . .
C78 C 0.9215(4) 0.5904(4) 0.1534(3) 0.0897(19) Uani 1 1 d . U . . .
C79 C 0.8443(4) 0.5524(3) 0.1369(3) 0.0786(16) Uani 1 1 d . U . . .
H79A H 0.8698 0.5027 0.1302 0.094 Uiso 1 1 calc R U . . .
C80 C 0.7331(4) 0.5847(3) 0.1301(2) 0.0692(13) Uani 1 1 d . U . . .
H80A H 0.6812 0.5578 0.1186 0.083 Uiso 1 1 calc R U . . .
C81 C 0.6963(4) 0.6551(3) 0.1397(2) 0.0685(13) Uani 1 1 d . U . . .
H81A H 0.6183 0.6780 0.1350 0.082 Uiso 1 1 calc R U . . .
C82 C 0.7713(5) 0.6938(3) 0.1563(2) 0.0666(13) Uani 1 1 d . U . . .
H82A H 0.7452 0.7436 0.1629 0.080 Uiso 1 1 calc R U . . .
C83 C 0.8832(5) 0.6612(3) 0.1634(3) 0.0763(15) Uani 1 1 d . U . . .
H83A H 0.9347 0.6881 0.1753 0.092 Uiso 1 1 calc R U . . .
C84 C 1.0465(5) 0.5530(5) 0.1607(6) 0.181(5) Uani 1 1 d . U . . .
H84A H 1.0887 0.5879 0.1723 0.271 Uiso 1 1 calc R U . . .
H84B H 1.0753 0.5460 0.1175 0.271 Uiso 1 1 calc R U . . .
H84C H 1.0559 0.5011 0.1970 0.271 Uiso 1 1 calc R U . . .
C85 C 0.7351(5) 0.4735(3) 0.3578(3) 0.0709(13) Uani 1 1 d . U . . .
C86 C 0.6670(5) 0.5440(3) 0.3275(3) 0.0696(13) Uani 1 1 d . U . . .
H86A H 0.6954 0.5811 0.2887 0.084 Uiso 1 1 calc R U . . .
C87 C 0.5627(6) 0.5641(4) 0.3488(3) 0.0920(17) Uani 1 1 d . U . . .
H87A H 0.5183 0.6145 0.3262 0.110 Uiso 1 1 calc R U . . .
C88 C 0.5219(7) 0.5116(5) 0.4028(4) 0.108(2) Uani 1 1 d . U . . .
H88A H 0.4471 0.5257 0.4178 0.130 Uiso 1 1 calc R U . . .
C89 C 0.5818(7) 0.4397(5) 0.4369(4) 0.108(2) Uani 1 1 d . U . . .
H89A H 0.5498 0.4042 0.4751 0.129 Uiso 1 1 calc R U . . .
C90 C 0.6924(7) 0.4181(4) 0.4149(3) 0.0994(19) Uani 1 1 d . U . . .
H90A H 0.7370 0.3679 0.4378 0.119 Uiso 1 1 calc R U . . .
C91 C 0.8484(6) 0.4554(5) 0.3308(5) 0.139(3) Uani 1 1 d . U . . .
H91A H 0.8853 0.4022 0.3586 0.208 Uiso 1 1 calc R U . . .
H91B H 0.8928 0.4948 0.3321 0.208 Uiso 1 1 calc R U . . .
H91C H 0.8430 0.4572 0.2835 0.208 Uiso 1 1 calc R U . . .

loop_
_atom_site_aniso_label
_atom_site_aniso_U_11
_atom_site_aniso_U_22
_atom_site_aniso_U_33
_atom_site_aniso_U_23
_atom_site_aniso_U_13
_atom_site_aniso_U_12
Cr1 0.0124(2) 0.0189(2) 0.0175(2) -0.00456(19) -0.00022(18) -0.00138(17)
Cr2 0.0123(2) 0.0199(2) 0.0185(2) -0.00520(19) 0.00038(18) -0.00091(18)
Al1 0.0306(6) 0.0730(9) 0.0265(6) -0.0020(6) 0.0053(5) -0.0128(6)
Cl1 0.0501(5) 0.0397(5) 0.0291(5) -0.0076(4) 0.0149(4) -0.0114(4)
Cl2 0.0140(3) 0.0332(4) 0.0368(5) -0.0102(4) -0.0002(3) -0.0028(3)
Cl3 0.0269(4) 0.0239(4) 0.0202(4) -0.0046(3) -0.0048(3) -0.0010(3)
Cl4 0.030(2) 0.105(5) 0.0420(15) -0.023(3) -0.0036(15) -0.023(2)
C63 0.030(2) 0.105(5) 0.0420(15) -0.023(3) -0.0036(15) -0.023(2)
N1 0.0226(13) 0.0287(14) 0.0267(15) -0.0133(12) 0.0006(11) -0.0002(11)
N2 0.0177(12) 0.0212(12) 0.0166(13) -0.0046(10) 0.0003(10) -0.0042(10)
N3 0.0252(13) 0.0172(12) 0.0282(15) -0.0039(11) 0.0005(11) -0.0053(10)
N4 0.0161(12) 0.0241(13) 0.0255(14) -0.0084(11) 0.0035(11) -0.0025(10)
P1 0.0164(4) 0.0235(4) 0.0173(4) -0.0063(3) -0.0005(3) -0.0025(3)
P2 0.0141(4) 0.0205(4) 0.0238(4) -0.0068(3) -0.0012(3) -0.0008(3)
P3 0.0177(4) 0.0205(4) 0.0258(4) -0.0052(3) -0.0035(3) -0.0003(3)
P4 0.0141(4) 0.0215(4) 0.0190(4) -0.0064(3) 0.0012(3) -0.0020(3)
C1 0.0247(16) 0.0316(17) 0.0232(17) -0.0120(14) 0.0018(13) -0.0026(13)
C2 0.0141(14) 0.0304(17) 0.0336(19) -0.0138(15) 0.0040(13) 0.0000(12)
C3 0.0197(15) 0.0191(15) 0.0218(16) -0.0039(12) -0.0025(12) -0.0018(12)
C4 0.0185(14) 0.0281(16) 0.0177(15) -0.0070(13) 0.0003(12) -0.0054(12)
C5 0.0246(16) 0.0251(16) 0.0205(16) -0.0077(13) -0.0044(13) -0.0018(13)
C6 0.031(2) 0.123(4) 0.041(3) 0.023(3) -0.0145(19) -0.022(3)
C7 0.038(3) 0.122(5) 0.072(4) 0.016(3) -0.031(2) -0.026(3)
C8 0.052(3) 0.069(3) 0.051(3) -0.022(2) -0.034(2) 0.005(2)
C9 0.061(3) 0.113(4) 0.023(2) 0.003(2) -0.016(2) -0.004(3)
C10 0.037(2) 0.089(3) 0.030(2) 0.008(2) -0.0066(18) -0.015(2)
C11 0.0290(18) 0.0375(19) 0.038(2) -0.0230(17) 0.0081(16) 0.0018(15)
C12 0.0344(19) 0.0280(18) 0.033(2) -0.0149(15) 0.0017(15) 0.0037(14)
C13 0.052(2) 0.041(2) 0.030(2) -0.0151(17) 0.0015(17) -0.0085(18)
C14 0.063(3) 0.045(2) 0.045(3) -0.014(2) 0.004(2) -0.019(2)
C15 0.075(3) 0.048(2) 0.055(3) -0.026(2) -0.007(2) -0.018(2)
C16 0.090(4) 0.063(3) 0.037(2) -0.029(2) 0.002(2) -0.022(3)
C17 0.067(3) 0.045(2) 0.036(2) -0.0183(19) 0.009(2) -0.014(2)
C18 0.0189(15) 0.0229(16) 0.037(2) -0.0119(14) -0.0053(14) 0.0012(12)
C19 0.0265(18) 0.053(2) 0.046(2) -0.0043(19) -0.0053(17) -0.0136(17)
C20 0.0190(18) 0.076(3) 0.068(3) -0.025(3) -0.0007(19) -0.0134(19)
C21 0.0252(19) 0.058(3) 0.062(3) -0.030(2) -0.0196(19) 0.0074(17)
C22 0.033(2) 0.054(2) 0.041(2) -0.0243(19) -0.0163(17) 0.0066(17)
C23 0.0241(17) 0.040(2) 0.037(2) -0.0206(17) -0.0058(15) 0.0013(14)
C24 0.0232(15) 0.0273(16) 0.0178(16) -0.0053(13) 0.0037(12) -0.0086(13)
C25 0.0295(17) 0.0268(16) 0.0197(16) -0.0033(13) 0.0037(13) -0.0123(14)
C26 0.0317(18) 0.0342(19) 0.036(2) -0.0061(16) -0.0020(16) -0.0127(15)
C27 0.048(2) 0.044(2) 0.045(2) -0.0148(19) -0.0038(19) -0.0233(19)
C28 0.063(3) 0.036(2) 0.056(3) -0.021(2) 0.000(2) -0.020(2)
C29 0.050(2) 0.0264(18) 0.047(2) -0.0100(17) -0.0063(19) -0.0034(16)
C30 0.0383(19) 0.0319(18) 0.0249(18) -0.0055(15) -0.0026(15) -0.0121(15)
C31 0.0255(16) 0.0228(16) 0.0274(18) -0.0036(13) -0.0024(14) -0.0030(13)
C32 0.0234(16) 0.0218(15) 0.0290(18) -0.0070(13) 0.0019(13) -0.0044(12)
C33 0.0169(14) 0.0245(16) 0.0247(17) -0.0099(13) 0.0023(12) -0.0031(12)
C34 0.0157(14) 0.0213(15) 0.0334(19) -0.0062(14) 0.0010(13) 0.0016(12)
C35 0.0251(17) 0.0231(16) 0.041(2) -0.0113(15) -0.0106(15) 0.0053(13)
C36 0.043(2) 0.087(3) 0.053(3) 0.026(2) -0.023(2) -0.033(2)
C37 0.038(2) 0.095(4) 0.074(4) 0.017(3) -0.029(2) -0.026(2)
C38 0.048(3) 0.048(2) 0.061(3) -0.013(2) -0.033(2) 0.0029(19)
C39 0.058(3) 0.123(5) 0.036(3) -0.025(3) -0.013(2) -0.012(3)
C40 0.037(2) 0.114(4) 0.037(2) -0.031(3) -0.0052(19) -0.011(2)
C41 0.0318(18) 0.0246(17) 0.038(2) -0.0086(15) 0.0047(15) -0.0087(14)
C42 0.0302(17) 0.0193(16) 0.038(2) -0.0099(14) -0.0005(15) -0.0049(13)
C43 0.045(2) 0.033(2) 0.041(2) -0.0064(17) 0.0016(18) -0.0043(17)
C44 0.051(2) 0.029(2) 0.061(3) -0.0043(19) -0.005(2) 0.0026(18)
C45 0.040(2) 0.034(2) 0.067(3) -0.024(2) -0.002(2) 0.0041(17)
C46 0.052(2) 0.043(2) 0.051(3) -0.022(2) 0.010(2) -0.0002(19)
C47 0.046(2) 0.033(2) 0.038(2) -0.0083(17) 0.0019(18) -0.0008(17)
C48 0.0182(15) 0.0235(15) 0.0261(17) -0.0112(13) -0.0029(13) -0.0007(12)
C49 0.0213(17) 0.070(3) 0.028(2) -0.0132(19) 0.0034(15) -0.0022(17)
C50 0.0187(18) 0.084(3) 0.045(3) -0.017(2) 0.0057(17) -0.0078(19)
C51 0.0207(17) 0.055(2) 0.048(2) -0.018(2) -0.0109(16) -0.0035(16)
C52 0.0316(19) 0.050(2) 0.032(2) -0.0076(17) -0.0080(16) -0.0084(17)
C53 0.0228(16) 0.041(2) 0.032(2) -0.0091(16) -0.0008(14) -0.0079(14)
C54 0.0233(16) 0.0296(17) 0.0270(18) -0.0093(14) 0.0103(14) -0.0027(13)
C55 0.0241(16) 0.0336(18) 0.0297(18) -0.0141(15) 0.0125(14) -0.0034(14)
C56 0.034(2) 0.051(2) 0.044(2) -0.0243(19) 0.0070(18) 0.0053(17)
C57 0.060(3) 0.043(2) 0.060(3) -0.019(2) 0.014(2) 0.017(2)
C58 0.082(4) 0.052(3) 0.065(3) -0.037(3) 0.031(3) -0.015(3)
C59 0.059(3) 0.072(3) 0.053(3) -0.045(2) 0.021(2) -0.022(2)
C60 0.033(2) 0.056(2) 0.036(2) -0.0226(19) 0.0100(17) -0.0052(17)
C61 0.099(5) 0.085(4) 0.136(6) 0.022(4) -0.002(4) -0.069(4)
C62 0.065(4) 0.210(8) 0.048(3) -0.044(4) 0.006(3) 0.061(4)
C64 0.056(3) 0.051(3) 0.113(4) 0.011(3) 0.010(3) 0.008(2)
C65 0.099(4) 0.060(3) 0.103(4) -0.007(3) 0.008(3) 0.008(3)
C66 0.094(4) 0.066(4) 0.124(5) 0.007(4) -0.009(4) -0.012(3)
C67 0.055(3) 0.074(4) 0.116(5) 0.019(3) 0.005(3) 0.010(3)
C68 0.101(5) 0.095(5) 0.096(5) 0.002(4) -0.003(4) 0.002(4)
C69 0.095(5) 0.088(4) 0.119(5) -0.005(4) -0.019(4) -0.018(3)
C70 0.089(5) 0.106(5) 0.199(8) 0.038(5) 0.043(5) -0.002(4)
C71 0.070(3) 0.101(3) 0.038(2) -0.015(2) 0.018(2) -0.054(3)
C72 0.057(3) 0.058(3) 0.058(3) -0.013(2) 0.015(2) 0.004(2)
C73 0.096(4) 0.072(3) 0.077(4) -0.036(3) 0.006(3) -0.013(3)
C74 0.087(4) 0.077(3) 0.073(4) -0.032(3) 0.009(3) -0.022(3)
C75 0.060(3) 0.063(3) 0.057(3) -0.019(2) 0.008(2) -0.002(2)
C76 0.091(3) 0.048(3) 0.062(3) -0.028(2) 0.022(2) -0.020(2)
C77 0.126(5) 0.214(8) 0.080(4) -0.046(5) 0.018(4) -0.110(5)
C78 0.052(3) 0.112(4) 0.139(5) -0.089(4) -0.015(3) -0.003(3)
C79 0.055(3) 0.101(4) 0.109(4) -0.073(4) -0.010(3) -0.007(3)
C80 0.054(3) 0.103(4) 0.058(3) -0.034(3) -0.001(2) -0.017(3)
C81 0.057(3) 0.095(4) 0.040(3) -0.012(3) -0.002(2) -0.001(2)
C82 0.082(3) 0.066(3) 0.041(3) -0.014(2) -0.001(2) 0.004(2)
C83 0.070(3) 0.088(4) 0.090(4) -0.055(3) -0.012(3) -0.008(3)
C84 0.057(4) 0.188(8) 0.380(15) -0.213(9) -0.050(5) 0.019(4)
C85 0.083(3) 0.074(3) 0.076(3) -0.043(3) -0.017(3) -0.024(3)
C86 0.096(4) 0.069(3) 0.057(3) -0.029(2) -0.015(3) -0.026(3)
C87 0.101(4) 0.121(5) 0.081(4) -0.063(3) -0.009(3) -0.027(3)
C88 0.126(5) 0.150(5) 0.082(4) -0.063(4) 0.010(4) -0.062(4)
C89 0.155(6) 0.125(5) 0.072(4) -0.038(4) 0.005(4) -0.088(4)
C90 0.156(5) 0.068(3) 0.092(4) -0.030(3) -0.037(4) -0.042(4)
C91 0.099(5) 0.154(7) 0.189(8) -0.097(6) -0.025(5) -0.001(4)

loop_
_atom_type_symbol
_atom_type_description
_atom_type_scat_dispersion_real
_atom_type_scat_dispersion_imag
_atom_type_scat_source
C C 0.0033 0.0016 'International Tables Vol C Tables 4.2.6.8 and 6.1.1.4'
H H 0.0000 0.0000 'International Tables Vol C Tables 4.2.6.8 and 6.1.1.4'
N N 0.0061 0.0033 'International Tables Vol C Tables 4.2.6.8 and 6.1.1.4'
P P 0.1023 0.0942 'International Tables Vol C Tables 4.2.6.8 and 6.1.1.4'
Cl Cl 0.1484 0.1585 'International Tables Vol C Tables 4.2.6.8 and 6.1.1.4'
Al Al 0.0645 0.0514 'International Tables Vol C Tables 4.2.6.8 and 6.1.1.4'
Cr Cr 0.3209 0.6236 'International Tables Vol C Tables 4.2.6.8 and 6.1.1.4'

loop_
_geom_angle_atom_site_label_1
_geom_angle_atom_site_label_2
_geom_angle_atom_site_label_3
_geom_angle
Cr2 Cr1 P4 92.45(3)
Cr2 Cr1 P1 91.74(3)
P4 Cr1 P1 175.80(3)
Cr2 Cr1 P3 91.58(3)
P4 Cr1 P3 79.71(3)
P1 Cr1 P3 99.88(3)
Cr2 Cr1 P2 89.87(3)
P4 Cr1 P2 99.80(3)
P1 Cr1 P2 80.51(3)
P3 Cr1 P2 178.49(4)
Cr2 Cr1 Cl1 173.83(3)
P4 Cr1 Cl1 83.94(3)
P1 Cr1 Cl1 91.92(3)
P3 Cr1 Cl1 92.69(3)
P2 Cr1 Cl1 85.83(3)
Cr1 Cr2 N4 93.50(7)
Cr1 Cr2 N2 94.41(6)
N4 Cr2 N2 172.08(9)
Cr1 Cr2 Cl3 116.84(3)
N4 Cr2 Cl3 87.66(7)
N2 Cr2 Cl3 89.01(7)
Cr1 Cr2 Cl2 119.36(3)
N4 Cr2 Cl2 88.95(7)
N2 Cr2 Cl2 86.94(6)
Cl3 Cr2 Cl2 123.80(3)
C63 Al1 C62 116.6(6)
C63 Al1 C61 109.0(5)
C62 Al1 C61 117.5(3)
C62 Al1 Cl4 109.2(3)
C61 Al1 Cl4 119.8(3)
C63 Al1 Cl1 106.2(5)
C62 Al1 Cl1 102.6(2)
C61 Al1 Cl1 103.1(2)
Cl4 Al1 Cl1 101.4(2)
Al1 Cl1 Cr1 155.75(6)
C1 N1 C2 113.3(2)
C1 N1 C11 110.3(3)
C2 N1 C11 109.1(2)
C4 N2 C3 111.1(2)
C4 N2 C24 108.6(2)
C3 N2 C24 108.9(2)
C4 N2 Cr2 107.31(17)
C3 N2 Cr2 107.34(16)
C24 N2 Cr2 113.64(17)
C32 N3 C31 113.1(2)
C32 N3 C41 110.7(2)
C31 N3 C41 109.8(2)
C34 N4 C33 111.0(2)
C34 N4 C54 108.9(2)
C33 N4 C54 109.1(2)
C34 N4 Cr2 107.49(18)
C33 N4 Cr2 108.98(17)
C54 N4 Cr2 111.39(17)
C5 P1 C4 103.09(13)
C5 P1 C1 97.46(14)
C4 P1 C1 101.96(14)
C5 P1 Cr1 128.67(10)
C4 P1 Cr1 105.34(9)
C1 P1 Cr1 116.88(10)
C3 P2 C18 102.67(14)
C3 P2 C2 101.28(14)
C18 P2 C2 96.56(14)
C3 P2 Cr1 105.37(9)
C18 P2 Cr1 131.30(10)
C2 P2 Cr1 115.60(11)
C35 P3 C34 104.04(15)
C35 P3 C31 97.70(15)
C34 P3 C31 100.98(14)
C35 P3 Cr1 128.35(10)
C34 P3 Cr1 103.92(10)
C31 P3 Cr1 118.22(10)
C48 P4 C33 106.51(14)
C48 P4 C32 97.42(14)
C33 P4 C32 101.19(14)
C48 P4 Cr1 125.23(10)
C33 P4 Cr1 105.05(9)
C32 P4 Cr1 118.69(11)
N1 C1 P1 113.0(2)
N1 C2 P2 112.7(2)
N2 C3 P2 110.59(19)
N2 C4 P1 110.97(19)
C10 C5 C6 116.8(3)
C10 C5 P1 118.3(3)
C6 C5 P1 124.9(3)
C5 C6 C7 121.8(4)
C8 C7 C6 120.4(4)
C9 C8 C7 118.6(4)
C8 C9 C10 121.1(4)
C5 C10 C9 121.2(4)
N1 C11 C12 113.2(3)
C13 C12 C17 118.2(3)
C13 C12 C11 121.4(3)
C17 C12 C11 120.3(3)
C12 C13 C14 121.0(4)
C15 C14 C13 119.8(4)
C16 C15 C14 119.8(4)
C15 C16 C17 120.3(4)
C12 C17 C16 120.7(4)
C19 C18 C23 118.0(3)
C19 C18 P2 118.1(3)
C23 C18 P2 123.8(2)
C18 C19 C20 120.9(4)
C21 C20 C19 120.5(4)
C20 C21 C22 119.5(3)
C21 C22 C23 120.4(4)
C22 C23 C18 120.6(3)
C25 C24 N2 114.1(2)
C30 C25 C26 117.8(3)
C30 C25 C24 122.0(3)
C26 C25 C24 120.2(3)
C27 C26 C25 121.2(3)
C28 C27 C26 119.9(3)
C27 C28 C29 119.9(3)
C28 C29 C30 120.4(4)
C29 C30 C25 120.8(3)
N3 C31 P3 112.9(2)
N3 C32 P4 112.2(2)
N4 C33 P4 109.68(19)
N4 C34 P3 110.60(19)
C36 C35 C40 116.7(3)
C36 C35 P3 124.2(3)
C40 C35 P3 119.0(3)
C35 C36 C37 122.1(4)
C38 C37 C36 120.5(4)
C37 C38 C39 119.0(4)
C38 C39 C40 120.6(5)
C35 C40 C39 121.0(4)
N3 C41 C42 113.0(3)
C43 C42 C47 118.1(3)
C43 C42 C41 120.5(3)
C47 C42 C41 121.2(3)
C42 C43 C44 120.7(4)
C45 C44 C43 120.1(4)
C44 C45 C46 120.1(4)
C45 C46 C47 119.7(4)
C42 C47 C46 121.2(4)
C53 C48 C49 118.3(3)
C53 C48 P4 124.3(2)
C49 C48 P4 117.4(2)
C50 C49 C48 120.3(3)
C51 C50 C49 121.0(4)
C52 C51 C50 119.1(3)
C51 C52 C53 120.6(3)
C48 C53 C52 120.6(3)
C55 C54 N4 115.3(2)
C56 C55 C60 117.9(3)
C56 C55 C54 121.2(3)
C60 C55 C54 120.9(3)
C55 C56 C57 120.6(4)
C58 C57 C56 120.2(4)
C57 C58 C59 120.0(4)
C58 C59 C60 120.0(4)
C55 C60 C59 121.2(4)
C65 C64 C69 116.5(6)
C65 C64 C70 118.7(8)
C69 C64 C70 124.8(8)
C66 C65 C64 121.2(7)
C67 C66 C65 120.3(8)
C68 C67 C66 120.7(7)
C67 C68 C69 119.3(8)
C68 C69 C64 122.0(7)
C72 C71 C76 114.6(4)
C72 C71 C77 123.5(6)
C76 C71 C77 121.9(6)
C73 C72 C71 121.7(5)
C74 C73 C72 122.8(6)
C73 C74 C75 120.8(6)
C74 C75 C76 122.2(5)
C75 C76 C71 117.9(4)
C83 C78 C79 118.5(5)
C83 C78 C84 121.1(5)
C79 C78 C84 120.4(5)
C80 C79 C78 121.3(5)
C81 C80 C79 119.6(5)
C80 C81 C82 120.1(5)
C83 C82 C81 120.3(5)
C78 C83 C82 120.2(5)
C86 C85 C90 118.1(6)
C86 C85 C91 120.4(6)
C90 C85 C91 121.5(7)
C87 C86 C85 123.7(6)
C86 C87 C88 118.4(7)
C87 C88 C89 123.1(8)
C88 C89 C90 118.9(7)
C89 C90 C85 117.8(7)

loop_
_geom_bond_atom_site_label_1
_geom_bond_atom_site_label_2
_geom_bond_distance
Cr1 Cr2 2.0386(7)
Cr1 P4 2.3492(9)
Cr1 P1 2.3504(9)
Cr1 P3 2.3697(9)
Cr1 P2 2.3752(9)
Cr1 Cl1 2.6768(10)
Cr2 N4 2.211(2)
Cr2 N2 2.233(2)
Cr2 Cl3 2.3149(9)
Cr2 Cl2 2.3289(9)
Al1 C63 1.940(15)
Al1 C62 1.956(5)
Al1 C61 1.980(6)
Al1 Cl4 2.153(7)
Al1 Cl1 2.2788(14)
N1 C1 1.453(4)
N1 C2 1.459(4)
N1 C11 1.474(4)
N2 C4 1.489(4)
N2 C3 1.490(4)
N2 C24 1.512(4)
N3 C32 1.451(4)
N3 C31 1.455(4)
N3 C41 1.477(4)
N4 C34 1.495(4)
N4 C33 1.497(4)
N4 C54 1.508(4)
P1 C5 1.832(3)
P1 C4 1.836(3)
P1 C1 1.861(3)
P2 C3 1.843(3)
P2 C18 1.844(3)
P2 C2 1.863(3)
P3 C35 1.832(3)
P3 C34 1.847(3)
P3 C31 1.856(3)
P4 C48 1.826(3)
P4 C33 1.841(3)
P4 C32 1.860(3)
C5 C10 1.360(5)
C5 C6 1.363(5)
C6 C7 1.379(6)
C7 C8 1.349(7)
C8 C9 1.343(6)
C9 C10 1.381(6)
C11 C12 1.508(5)
C12 C13 1.378(5)
C12 C17 1.382(5)
C13 C14 1.387(5)
C14 C15 1.370(6)
C15 C16 1.368(6)
C16 C17 1.382(6)
C18 C19 1.382(5)
C18 C23 1.390(5)
C19 C20 1.383(5)
C20 C21 1.369(6)
C21 C22 1.371(5)
C22 C23 1.387(4)
C24 C25 1.512(4)
C25 C30 1.387(5)
C25 C26 1.391(4)
C26 C27 1.384(5)
C27 C28 1.369(6)
C28 C29 1.374(5)
C29 C30 1.382(5)
C35 C36 1.357(5)
C35 C40 1.375(5)
C36 C37 1.384(6)
C37 C38 1.339(6)
C38 C39 1.356(6)
C39 C40 1.387(6)
C41 C42 1.509(4)
C42 C43 1.378(5)
C42 C47 1.380(5)
C43 C44 1.388(5)
C44 C45 1.361(6)
C45 C46 1.370(6)
C46 C47 1.380(5)
C48 C53 1.377(4)
C48 C49 1.383(4)
C49 C50 1.381(5)
C50 C51 1.364(5)
C51 C52 1.364(5)
C52 C53 1.384(4)
C54 C55 1.505(4)
C55 C56 1.379(5)
C55 C60 1.379(5)
C56 C57 1.392(5)
C57 C58 1.360(7)
C58 C59 1.361(7)
C59 C60 1.383(5)
C64 C65 1.363(9)
C64 C69 1.369(9)
C64 C70 1.504(8)
C65 C66 1.359(9)
C66 C67 1.340(9)
C67 C68 1.326(9)
C68 C69 1.367(9)
C71 C72 1.398(7)
C71 C76 1.457(7)
C71 C77 1.460(7)
C72 C73 1.315(7)
C73 C74 1.293(7)
C74 C75 1.316(7)
C75 C76 1.363(7)
C78 C83 1.359(7)
C78 C79 1.382(7)
C78 C84 1.527(7)
C79 C80 1.354(7)
C80 C81 1.348(7)
C81 C82 1.372(7)
C82 C83 1.363(7)
C85 C86 1.355(7)
C85 C90 1.410(8)
C85 C91 1.462(9)
C86 C87 1.328(8)
C87 C88 1.338(9)
C88 C89 1.347(10)
C89 C90 1.406(10)

loop_
_geom_torsion_atom_site_label_1
_geom_torsion_atom_site_label_2
_geom_torsion_atom_site_label_3
_geom_torsion_atom_site_label_4
_geom_torsion
C2 N1 C1 P1 -71.3(3)
C11 N1 C1 P1 166.1(2)
C5 P1 C1 N1 -152.6(2)
C4 P1 C1 N1 -47.4(2)
Cr1 P1 C1 N1 66.8(2)
C1 N1 C2 P2 72.4(3)
C11 N1 C2 P2 -164.2(2)
C3 P2 C2 N1 45.1(2)
C18 P2 C2 N1 149.5(2)
Cr1 P2 C2 N1 -68.2(2)
C4 N2 C3 P2 76.7(2)
C24 N2 C3 P2 -163.76(19)
Cr2 N2 C3 P2 -40.3(2)
C18 P2 C3 N2 147.7(2)
C2 P2 C3 N2 -112.8(2)
Cr1 P2 C3 N2 7.9(2)
C3 N2 C4 P1 -74.8(2)
C24 N2 C4 P1 165.46(19)
Cr2 N2 C4 P1 42.2(2)
C5 P1 C4 N2 -148.5(2)
C1 P1 C4 N2 110.9(2)
Cr1 P1 C4 N2 -11.7(2)
C4 P1 C5 C10 -157.3(3)
C1 P1 C5 C10 -53.2(3)
Cr1 P1 C5 C10 80.4(3)
C4 P1 C5 C6 21.8(4)
C1 P1 C5 C6 125.9(4)
Cr1 P1 C5 C6 -100.5(4)
C10 C5 C6 C7 2.3(8)
P1 C5 C6 C7 -176.8(4)
C5 C6 C7 C8 0.6(9)
C6 C7 C8 C9 -3.2(9)
C7 C8 C9 C10 2.7(8)
C6 C5 C10 C9 -2.8(7)
P1 C5 C10 C9 176.4(4)
C8 C9 C10 C5 0.3(8)
C1 N1 C11 C12 -68.3(4)
C2 N1 C11 C12 166.6(3)
N1 C11 C12 C13 -48.3(4)
N1 C11 C12 C17 134.4(3)
C17 C12 C13 C14 0.0(6)
C11 C12 C13 C14 -177.4(3)
C12 C13 C14 C15 0.3(6)
C13 C14 C15 C16 -0.4(7)
C14 C15 C16 C17 0.3(7)
C13 C12 C17 C16 -0.1(6)
C11 C12 C17 C16 177.3(4)
C15 C16 C17 C12 0.0(7)
C3 P2 C18 C19 149.8(3)
C2 P2 C18 C19 46.7(3)
Cr1 P2 C18 C19 -86.2(3)
C3 P2 C18 C23 -26.7(3)
C2 P2 C18 C23 -129.8(3)
Cr1 P2 C18 C23 97.3(3)
C23 C18 C19 C20 2.6(5)
P2 C18 C19 C20 -174.1(3)
C18 C19 C20 C21 -0.6(6)
C19 C20 C21 C22 -1.6(6)
C20 C21 C22 C23 1.6(6)
C21 C22 C23 C18 0.5(5)
C19 C18 C23 C22 -2.6(5)
P2 C18 C23 C22 174.0(3)
C4 N2 C24 C25 51.2(3)
C3 N2 C24 C25 -69.9(3)
Cr2 N2 C24 C25 170.5(2)
N2 C24 C25 C30 84.0(4)
N2 C24 C25 C26 -94.5(3)
C30 C25 C26 C27 -1.3(5)
C24 C25 C26 C27 177.2(3)
C25 C26 C27 C28 0.8(6)
C26 C27 C28 C29 0.1(6)
C27 C28 C29 C30 -0.5(6)
C28 C29 C30 C25 -0.1(6)
C26 C25 C30 C29 1.0(5)
C24 C25 C30 C29 -177.5(3)
C32 N3 C31 P3 71.7(3)
C41 N3 C31 P3 -164.1(2)
C35 P3 C31 N3 153.0(2)
C34 P3 C31 N3 47.0(2)
Cr1 P3 C31 N3 -65.5(2)
C31 N3 C32 P4 -71.9(3)
C41 N3 C32 P4 164.4(2)
C48 P4 C32 N3 -155.7(2)
C33 P4 C32 N3 -47.2(2)
Cr1 P4 C32 N3 67.0(2)
C34 N4 C33 P4 -75.6(3)
C54 N4 C33 P4 164.45(19)
Cr2 N4 C33 P4 42.6(2)
C48 P4 C33 N4 -145.8(2)
C32 P4 C33 N4 112.9(2)
Cr1 P4 C33 N4 -11.2(2)
C33 N4 C34 P3 75.6(3)
C54 N4 C34 P3 -164.29(19)
Cr2 N4 C34 P3 -43.5(2)
C35 P3 C34 N4 147.2(2)
C31 P3 C34 N4 -111.9(2)
Cr1 P3 C34 N4 11.1(2)
C34 P3 C35 C36 -36.5(4)
C31 P3 C35 C36 -139.9(4)
Cr1 P3 C35 C36 84.4(4)
C34 P3 C35 C40 144.1(3)
C31 P3 C35 C40 40.7(3)
Cr1 P3 C35 C40 -95.0(3)
C40 C35 C36 C37 -1.4(7)
P3 C35 C36 C37 179.1(4)
C35 C36 C37 C38 0.4(9)
C36 C37 C38 C39 0.7(8)
C37 C38 C39 C40 -0.7(8)
C36 C35 C40 C39 1.4(7)
P3 C35 C40 C39 -179.1(4)
C38 C39 C40 C35 -0.4(8)
C32 N3 C41 C42 -155.3(3)
C31 N3 C41 C42 79.1(3)
N3 C41 C42 C43 -135.4(3)
N3 C41 C42 C47 49.9(4)
C47 C42 C43 C44 1.0(5)
C41 C42 C43 C44 -173.7(3)
C42 C43 C44 C45 -0.3(6)
C43 C44 C45 C46 -0.6(6)
C44 C45 C46 C47 0.7(6)
C43 C42 C47 C46 -1.0(5)
C41 C42 C47 C46 173.8(3)
C45 C46 C47 C42 0.1(6)
C33 P4 C48 C53 28.0(3)
C32 P4 C48 C53 132.0(3)
Cr1 P4 C48 C53 -94.8(3)
C33 P4 C48 C49 -153.3(3)
C32 P4 C48 C49 -49.3(3)
Cr1 P4 C48 C49 83.9(3)
C53 C48 C49 C50 -0.9(5)
P4 C48 C49 C50 -179.7(3)
C48 C49 C50 C51 0.4(6)
C49 C50 C51 C52 -0.1(6)
C50 C51 C52 C53 0.5(6)
C49 C48 C53 C52 1.3(5)
P4 C48 C53 C52 179.9(3)
C51 C52 C53 C48 -1.1(5)
C34 N4 C54 C55 -62.2(3)
C33 N4 C54 C55 59.1(3)
Cr2 N4 C54 C55 179.5(2)
N4 C54 C55 C56 90.4(4)
N4 C54 C55 C60 -90.9(4)
C60 C55 C56 C57 0.8(5)
C54 C55 C56 C57 179.6(3)
C55 C56 C57 C58 0.0(6)
C56 C57 C58 C59 -0.7(7)
C57 C58 C59 C60 0.6(7)
C56 C55 C60 C59 -0.9(5)
C54 C55 C60 C59 -179.7(3)
C58 C59 C60 C55 0.2(6)
C69 C64 C65 C66 -0.5(9)
C70 C64 C65 C66 -179.6(5)
C64 C65 C66 C67 -0.1(9)
C65 C66 C67 C68 1.1(10)
C66 C67 C68 C69 -1.5(10)
C67 C68 C69 C64 1.0(10)
C65 C64 C69 C68 0.0(9)
C70 C64 C69 C68 179.1(6)
C76 C71 C72 C73 1.1(7)
C77 C71 C72 C73 179.1(5)
C71 C72 C73 C74 -1.4(9)
C72 C73 C74 C75 0.8(9)
C73 C74 C75 C76 0.0(9)
C74 C75 C76 C71 -0.2(7)
C72 C71 C76 C75 -0.3(6)
C77 C71 C76 C75 -178.3(5)
C83 C78 C79 C80 0.5(10)
C84 C78 C79 C80 -179.9(7)
C78 C79 C80 C81 -0.2(9)
C79 C80 C81 C82 0.0(8)
C80 C81 C82 C83 -0.2(8)
C79 C78 C83 C82 -0.7(10)
C84 C78 C83 C82 179.7(7)
C81 C82 C83 C78 0.6(8)
C90 C85 C86 C87 0.5(7)
C91 C85 C86 C87 179.3(5)
C85 C86 C87 C88 -0.7(8)
C86 C87 C88 C89 0.6(9)
C87 C88 C89 C90 -0.2(10)
C88 C89 C90 C85 0.0(9)
C86 C85 C90 C89 -0.2(7)
C91 C85 C90 C89 -178.9(5)
